data_1529014
loop_
_publ_author_name
'Yakubovich, O.V.'
'Pekov, I.V.'
'Steele, I.M.'
'Massa, W.'
'Chukanov, N.V.'

_publ_section_title
;
 Alkali metals in beryl and their role in the formation of derivative
 structural motifs: Comparative crystal chemistry of vorobyevite and
 pezzottaite
;
_journal_name_full Kristallografiya
_journal_page_first 432
_journal_page_last 445
_journal_volume 54
_journal_year 2009
_chemical_formula_sum 'Al2 Be2.34 Cs0.079 Li0.66 Na0.419 O24.19 Si6'
_chemical_name_systematic
;
Cs0.08 Na0.42 (H2 O)0.18 (Al2 (Be2.35 Li0.65) Si6 O18)
;
_space_group_IT_number 192
_symmetry_space_group_name_Hall '-P 6 2c'
_symmetry_space_group_name_H-M 'P 6/m c c'
_cell_angle_alpha 90
_cell_angle_beta 90
_cell_angle_gamma 120
_cell_formula_units_Z 2
_cell_length_a 9.2102
_cell_length_b 9.2102
_cell_length_c 9.2179
_cell_volume 677.175
_citation_journal_id_ASTM KRISAJ
_cod_data_source_file Yakubovich_KRISAJ_2009_1744.cif
_cod_data_source_block Al2Be2.34Cs0.079Li0.66Na0.419O24.19Si6
_cod_original_cell_volume 677.1748
_cod_database_code 1529014

loop_
_symmetry_equiv_pos_as_xyz
x,y,z
x-y,x,z
-y,x-y,z
-x,-y,z
-x+y,-x,z
y,-x+y,z
-y,-x,-z+1/2
x-y,-y,-z+1/2
x,x-y,-z+1/2
y,x,-z+1/2
-x+y,y,-z+1/2
-x,-x+y,-z+1/2
-x,-y,-z
-x+y,-x,-z
y,-x+y,-z
x,y,-z
x-y,x,-z
-y,x-y,-z
y,x,z-1/2
-x+y,y,z-1/2
-x,-x+y,z-1/2
-y,-x,z-1/2
x-y,-y,z-1/2
x,x-y,z-1/2

loop_
_atom_site_label
_atom_site_type_symbol
_atom_site_fract_x
_atom_site_fract_y
_atom_site_fract_z
_atom_site_occupancy
_atom_site_U_iso_or_equiv
Si1 Si+4 0.38846 0.11726 0 1 0.0
O1 O-2 0.7617 0.50345 0.5714 1 0.0
Na2 Na+1 0.204 0.159 0.231 0.01 0.0
Cs2 Cs+1 0 0 0.25 0.079 0.0
O2 O-2 0.9904 0.40086 0.8147 1 0.0
Be1 Be+2 0.5 0 0.25 0.78 0.0
Na3 Na+1 0.095 0.118 0.201 0.012 0.0
Na1 Na+1 0 0 0 0.155 0.0
O3 O-2 0 0 0.25 0.19 0.0
Al1 Al+3 0.66667 0.33333 0.25 1 0.0
Li1 Li+1 0.5 0 0.25 0.22 0.0
